data_4104164
loop_
_publ_author_name
'Harald Wagner'
'Judith Baumgartner'
'Thomas M\"uller'
'Christoph Marschner'

_publ_section_title
;
 Shuttling Germanium Atoms into Branched Polysilanes
;
_journal_name_full 'Journal of the American Chemical Society'
_journal_page_first 5022
_journal_page_last 5023
_journal_paper_doi 10.1021/ja809270m
_journal_volume 131
_journal_year 2009
_chemical_formula_sum 'C22 H66 Ge4 Si6'
_chemical_formula_weight 789.65
_chemical_name_systematic
; 
 ? 
;
_space_group_IT_number 2
_symmetry_cell_setting triclinic
_symmetry_space_group_name_Hall '-P 1'
_symmetry_space_group_name_H-M 'P -1'
_atom_sites_solution_hydrogens geom
_atom_sites_solution_primary direct
_atom_sites_solution_secondary difmap
_audit_creation_method SHELXL-97
_cell_angle_alpha 92.20(3)
_cell_angle_beta 103.02(3)
_cell_angle_gamma 114.18(3)
_cell_formula_units_Z 1
_cell_length_a 9.1291(18)
_cell_length_b 9.1306(18)
_cell_length_c 13.694(3)
_cell_measurement_reflns_used 3760
_cell_measurement_temperature 100(2)
_cell_measurement_theta_max 52.552
_cell_measurement_theta_min 4.922
_cell_volume 1003.5(5)
_computing_cell_refinement 'Bruker XSCANS'
_computing_data_collection 'Bruker XSCANS'
_computing_data_reduction 'Bruker SHELXTL'
_computing_molecular_graphics 'Bruker SHELXTL'
_computing_publication_material 'Bruker SHELXTL'
_computing_structure_refinement 'SHELXL-97 (Sheldrick, 1997)'
_computing_structure_solution 'SHELXS-97 (Sheldrick, 1990)'
_diffrn_ambient_temperature 100(2)
_diffrn_measured_fraction_theta_full 0.963
_diffrn_measured_fraction_theta_max 0.963
_diffrn_measurement_device_type 'SMART APEX'
_diffrn_measurement_method '\w scans'
_diffrn_radiation_monochromator graphite
_diffrn_radiation_source 'fine-focus sealed tube'
_diffrn_radiation_type MoK\a
_diffrn_radiation_wavelength 0.71073
_diffrn_reflns_av_R_equivalents 0.0297
_diffrn_reflns_av_sigmaI/netI 0.0454
_diffrn_reflns_limit_h_max 11
_diffrn_reflns_limit_h_min -11
_diffrn_reflns_limit_k_max 11
_diffrn_reflns_limit_k_min -11
_diffrn_reflns_limit_l_max 17
_diffrn_reflns_limit_l_min -17
_diffrn_reflns_number 7787
_diffrn_reflns_theta_full 26.37
_diffrn_reflns_theta_max 26.37
_diffrn_reflns_theta_min 2.47
_exptl_absorpt_coefficient_mu 3.156
_exptl_absorpt_correction_T_max 0.5180
_exptl_absorpt_correction_T_min 0.3962
_exptl_absorpt_correction_type multi-scan
_exptl_absorpt_process_details SADABS
_exptl_crystal_colour colorless
_exptl_crystal_density_diffrn 1.307
_exptl_crystal_density_method 'not measured'
_exptl_crystal_description blocks
_exptl_crystal_F_000 410
_exptl_crystal_size_max 0.36
_exptl_crystal_size_mid 0.28
_exptl_crystal_size_min 0.24
_refine_diff_density_max 0.909
_refine_diff_density_min -0.797
_refine_diff_density_rms 0.111
_refine_ls_extinction_method none
_refine_ls_goodness_of_fit_ref 1.062
_refine_ls_hydrogen_treatment constr
_refine_ls_matrix_type full
_refine_ls_number_parameters 156
_refine_ls_number_reflns 3968
_refine_ls_number_restraints 0
_refine_ls_restrained_S_all 1.062
_refine_ls_R_factor_all 0.0425
_refine_ls_R_factor_gt 0.0349
_refine_ls_shift/su_max 0.001
_refine_ls_shift/su_mean 0.000
_refine_ls_structure_factor_coef Fsqd
_refine_ls_weighting_details 'calc w=1/[\s^2^(Fo^2^)+(0.0494P)^2^+0.0000P] where P=(Fo^2^+2Fc^2^)/3'
_refine_ls_weighting_scheme calc
_refine_ls_wR_factor_gt 0.0865
_refine_ls_wR_factor_ref 0.0901
_reflns_number_gt 3408
_reflns_number_total 3968
_reflns_threshold_expression >2sigma(I)
_cod_data_source_file ja809270m_si_001_2.cif
_cod_data_source_block 8_632j
_cod_original_cell_volume 1003.5(4)
_cod_original_sg_symbol_H-M P-1
_cod_database_code 4104164

loop_
_symmetry_equiv_pos_as_xyz
'x, y, z'
'-x, -y, -z'

loop_
_atom_site_label
_atom_site_type_symbol
_atom_site_fract_x
_atom_site_fract_y
_atom_site_fract_z
_atom_site_U_iso_or_equiv
_atom_site_adp_type
_atom_site_occupancy
_atom_site_symmetry_multiplicity
_atom_site_calc_flag
_atom_site_refinement_flags
Ge1 Ge 0.84268(4) 0.29929(4) 0.27699(2) 0.01321(10) Uani 1 1 d .
Ge2 Ge 1.05038(4) 0.47478(4) 0.42867(2) 0.01725(11) Uani 1 1 d .
Si1 Si 0.62228(10) 0.07378(10) 0.31248(6) 0.01625(19) Uani 1 1 d .
Si2 Si 0.73133(10) 0.44992(10) 0.17052(6) 0.01617(19) Uani 1 1 d .
Si3 Si 0.98431(10) 0.20135(10) 0.18397(6) 0.01740(19) Uani 1 1 d .
C1 C 0.4777(4) 0.1425(4) 0.3554(3) 0.0241(7) Uani 1 1 d .
H1A H 0.3897 0.0499 0.3727 0.036 Uiso 1 1 calc R
H1B H 0.4276 0.1876 0.3008 0.036 Uiso 1 1 calc R
H1C H 0.5397 0.2259 0.4151 0.036 Uiso 1 1 calc R
C2 C 0.7082(4) -0.0292(4) 0.4099(2) 0.0255(7) Uani 1 1 d .
H2A H 0.7740 0.0481 0.4721 0.038 Uiso 1 1 calc R
H2B H 0.7791 -0.0686 0.3840 0.038 Uiso 1 1 calc R
H2C H 0.6162 -0.1210 0.4246 0.038 Uiso 1 1 calc R
C3 C 0.4982(4) -0.0788(4) 0.1947(2) 0.0262(8) Uani 1 1 d .
H3A H 0.4115 -0.1736 0.2112 0.039 Uiso 1 1 calc R
H3B H 0.5721 -0.1126 0.1678 0.039 Uiso 1 1 calc R
H3C H 0.4463 -0.0297 0.1438 0.039 Uiso 1 1 calc R
C4 C 0.5432(4) 0.3054(4) 0.0699(2) 0.0239(7) Uani 1 1 d .
H4A H 0.4561 0.2406 0.1016 0.036 Uiso 1 1 calc R
H4B H 0.5735 0.2333 0.0324 0.036 Uiso 1 1 calc R
H4C H 0.5018 0.3669 0.0232 0.036 Uiso 1 1 calc R
C5 C 0.8865(4) 0.5838(4) 0.1061(3) 0.0267(7) Uani 1 1 d .
H5A H 0.8398 0.6487 0.0660 0.040 Uiso 1 1 calc R
H5B H 0.9123 0.5167 0.0614 0.040 Uiso 1 1 calc R
H5C H 0.9885 0.6562 0.1572 0.040 Uiso 1 1 calc R
C6 C 0.6670(4) 0.5792(4) 0.2436(2) 0.0237(7) Uani 1 1 d .
H6A H 0.7650 0.6603 0.2937 0.036 Uiso 1 1 calc R
H6B H 0.5866 0.5110 0.2784 0.036 Uiso 1 1 calc R
H6C H 0.6156 0.6342 0.1971 0.036 Uiso 1 1 calc R
C7 C 1.1892(4) 0.3681(4) 0.1814(3) 0.0257(7) Uani 1 1 d .
H7A H 1.2622 0.4062 0.2505 0.039 Uiso 1 1 calc R
H7B H 1.1709 0.4583 0.1535 0.039 Uiso 1 1 calc R
H7C H 1.2414 0.3271 0.1390 0.039 Uiso 1 1 calc R
C8 C 0.8555(4) 0.1208(4) 0.0497(2) 0.0261(8) Uani 1 1 d .
H8A H 0.8401 0.2088 0.0169 0.039 Uiso 1 1 calc R
H8B H 0.7467 0.0348 0.0492 0.039 Uiso 1 1 calc R
H8C H 0.9125 0.0766 0.0130 0.039 Uiso 1 1 calc R
C9 C 1.0206(4) 0.0309(4) 0.2404(3) 0.0269(8) Uani 1 1 d .
H9A H 1.0831 -0.0040 0.2028 0.040 Uiso 1 1 calc R
H9B H 0.9133 -0.0604 0.2362 0.040 Uiso 1 1 calc R
H9C H 1.0844 0.0683 0.3115 0.040 Uiso 1 1 calc R
C10 C 1.2100(4) 0.3829(4) 0.4748(2) 0.0251(7) Uani 1 1 d .
H10A H 1.2502 0.3608 0.4179 0.038 Uiso 1 1 calc R
H10B H 1.1553 0.2816 0.5010 0.038 Uiso 1 1 calc R
H10C H 1.3043 0.4605 0.5287 0.038 Uiso 1 1 calc R
C11 C 1.1727(4) 0.6816(4) 0.3827(2) 0.0215(7) Uani 1 1 d .
H11A H 1.2711 0.7509 0.4372 0.032 Uiso 1 1 calc R
H11B H 1.1002 0.7368 0.3649 0.032 Uiso 1 1 calc R
H11C H 1.2075 0.6600 0.3232 0.032 Uiso 1 1 calc R

loop_
_atom_site_aniso_label
_atom_site_aniso_U_11
_atom_site_aniso_U_22
_atom_site_aniso_U_33
_atom_site_aniso_U_23
_atom_site_aniso_U_13
_atom_site_aniso_U_12
Ge1 0.01402(17) 0.01325(17) 0.01190(17) 0.00141(12) 0.00284(12) 0.00576(13)
Ge2 0.01874(19) 0.01717(18) 0.01391(18) 0.00138(13) 0.00278(13) 0.00671(14)
Si1 0.0169(4) 0.0142(4) 0.0151(4) 0.0023(3) 0.0035(3) 0.0046(3)
Si2 0.0201(4) 0.0154(4) 0.0136(4) 0.0029(3) 0.0029(3) 0.0090(3)
Si3 0.0156(4) 0.0191(4) 0.0169(4) -0.0011(3) 0.0041(3) 0.0073(3)
C1 0.0219(17) 0.0272(18) 0.0256(18) 0.0053(14) 0.0099(14) 0.0107(14)
C2 0.0337(19) 0.0220(17) 0.0230(17) 0.0086(14) 0.0098(15) 0.0126(15)
C3 0.0301(19) 0.0165(16) 0.0231(18) -0.0004(14) 0.0023(15) 0.0043(14)
C4 0.0252(17) 0.0261(18) 0.0198(17) -0.0008(14) -0.0026(14) 0.0152(15)
C5 0.0340(19) 0.0260(18) 0.0216(17) 0.0097(14) 0.0090(15) 0.0131(15)
C6 0.0287(18) 0.0212(17) 0.0222(17) 0.0008(14) 0.0021(14) 0.0141(14)
C7 0.0224(17) 0.0292(19) 0.0259(18) 0.0010(15) 0.0096(14) 0.0100(15)
C8 0.0271(18) 0.0323(19) 0.0196(17) -0.0025(14) 0.0070(14) 0.0137(15)
C9 0.0269(18) 0.0252(18) 0.035(2) 0.0045(15) 0.0089(15) 0.0165(15)
C10 0.0229(17) 0.0325(19) 0.0209(17) 0.0011(14) -0.0005(14) 0.0165(15)
C11 0.0266(17) 0.0167(15) 0.0154(16) 0.0017(13) 0.0062(13) 0.0033(13)

loop_
_atom_type_symbol
_atom_type_description
_atom_type_scat_dispersion_real
_atom_type_scat_dispersion_imag
_atom_type_scat_source
C C 0.0033 0.0016 'International Tables Vol C Tables 4.2.6.8 and 6.1.1.4'
H H 0.0000 0.0000 'International Tables Vol C Tables 4.2.6.8 and 6.1.1.4'
Ge Ge 0.1547 1.8001 'International Tables Vol C Tables 4.2.6.8 and 6.1.1.4'
Si Si 0.0817 0.0704 'International Tables Vol C Tables 4.2.6.8 and 6.1.1.4'

loop_
_geom_angle_atom_site_label_1
_geom_angle_atom_site_label_2
_geom_angle_atom_site_label_3
_geom_angle
_geom_angle_site_symmetry_3
Si1 Ge1 Si2 109.70(4) .
Si1 Ge1 Si3 108.81(4) .
Si2 Ge1 Si3 106.73(4) .
Si1 Ge1 Ge2 113.54(4) .
Si2 Ge1 Ge2 110.89(3) .
Si3 Ge1 Ge2 106.89(3) .
C10 Ge2 C11 106.77(14) .
C10 Ge2 Ge1 108.28(10) .
C11 Ge2 Ge1 105.30(10) .
C10 Ge2 Ge2 108.76(10) 2_766
C11 Ge2 Ge2 109.89(10) 2_766
Ge1 Ge2 Ge2 117.33(3) 2_766
C1 Si1 C2 111.29(15) .
C1 Si1 C3 107.38(16) .
C2 Si1 C3 107.84(15) .
C1 Si1 Ge1 109.77(11) .
C2 Si1 Ge1 110.18(11) .
C3 Si1 Ge1 110.32(11) .
C6 Si2 C5 108.45(16) .
C6 Si2 C4 108.23(14) .
C5 Si2 C4 107.99(16) .
C6 Si2 Ge1 111.54(11) .
C5 Si2 Ge1 111.24(11) .
C4 Si2 Ge1 109.28(11) .
C8 Si3 C7 107.99(16) .
C8 Si3 C9 107.52(16) .
C7 Si3 C9 109.25(16) .
C8 Si3 Ge1 110.10(11) .
C7 Si3 Ge1 110.93(11) .
C9 Si3 Ge1 110.95(11) .

loop_
_geom_bond_atom_site_label_1
_geom_bond_atom_site_label_2
_geom_bond_distance
_geom_bond_site_symmetry_2
Ge1 Si1 2.3765(13) .
Ge1 Si2 2.3838(11) .
Ge1 Si3 2.3866(10) .
Ge1 Ge2 2.4409(14) .
Ge2 C10 1.963(3) .
Ge2 C11 1.973(3) .
Ge2 Ge2 2.4418(9) 2_766
Si1 C1 1.866(3) .
Si1 C2 1.873(3) .
Si1 C3 1.881(3) .
Si2 C6 1.866(3) .
Si2 C5 1.873(3) .
Si2 C4 1.878(3) .
Si3 C8 1.875(3) .
Si3 C7 1.876(3) .
Si3 C9 1.878(3) .

loop_
_geom_torsion_atom_site_label_1
_geom_torsion_atom_site_label_2
_geom_torsion_atom_site_label_3
_geom_torsion_atom_site_label_4
_geom_torsion
_geom_torsion_site_symmetry_4
Si1 Ge1 Ge2 C10 84.10(11) .
Si2 Ge1 Ge2 C10 -151.86(11) .
Si3 Ge1 Ge2 C10 -35.89(11) .
Si1 Ge1 Ge2 C11 -161.98(11) .
Si2 Ge1 Ge2 C11 -37.94(11) .
Si3 Ge1 Ge2 C11 78.03(11) .
Si1 Ge1 Ge2 Ge2 -39.40(4) 2_766
Si2 Ge1 Ge2 Ge2 84.64(4) 2_766
Si3 Ge1 Ge2 Ge2 -159.39(3) 2_766
Si2 Ge1 Si1 C1 -49.39(12) .
Si3 Ge1 Si1 C1 -165.81(11) .
Ge2 Ge1 Si1 C1 75.30(12) .
Si2 Ge1 Si1 C2 -172.29(11) .
Si3 Ge1 Si1 C2 71.29(12) .
Ge2 Ge1 Si1 C2 -47.61(12) .
Si2 Ge1 Si1 C3 68.75(13) .
Si3 Ge1 Si1 C3 -47.67(13) .
Ge2 Ge1 Si1 C3 -166.57(12) .
Si1 Ge1 Si2 C6 77.52(12) .
Si3 Ge1 Si2 C6 -164.75(12) .
Ge2 Ge1 Si2 C6 -48.68(12) .
Si1 Ge1 Si2 C5 -161.25(12) .
Si3 Ge1 Si2 C5 -43.53(13) .
Ge2 Ge1 Si2 C5 72.54(13) .
Si1 Ge1 Si2 C4 -42.11(12) .
Si3 Ge1 Si2 C4 75.62(12) .
Ge2 Ge1 Si2 C4 -168.31(11) .
Si1 Ge1 Si3 C8 74.69(13) .
Si2 Ge1 Si3 C8 -43.62(13) .
Ge2 Ge1 Si3 C8 -162.33(12) .
Si1 Ge1 Si3 C7 -165.84(12) .
Si2 Ge1 Si3 C7 75.85(13) .
Ge2 Ge1 Si3 C7 -42.86(12) .
Si1 Ge1 Si3 C9 -44.22(13) .
Si2 Ge1 Si3 C9 -162.52(12) .
Ge2 Ge1 Si3 C9 78.77(12) .
